data_4068783
loop_
_publ_author_name
'Lin, Yumei'
'Gong, Lei'
'Xu, Hui'
'He, Xumin'
'Wen, Ting Bin'
'Xia, Haiping'

_publ_section_title
;
 Nine-Membered Osmacycles Derived from Metathesis Reactions between
 Alkynes and an Osmafuran
;
_journal_issue 5
_journal_name_full Organometallics
_journal_page_first 1524
_journal_paper_doi 10.1021/om8010867
_journal_volume 28
_journal_year 2009
_chemical_formula_moiety 'C50.00 H44.00 Cl2 O3 Os P2,1.25CH2CL2'
_chemical_formula_sum 'C51.25 H46.5 Cl4.5 O3 Os P2'
_chemical_formula_weight 1122.05
_chemical_name_systematic
; 
 ? 
;
_space_group_IT_number 2
_symmetry_cell_setting triclinic
_symmetry_space_group_name_Hall '-P 1'
_symmetry_space_group_name_H-M 'P -1'
_atom_sites_solution_hydrogens geom
_atom_sites_solution_primary direct
_atom_sites_solution_secondary difmap
_audit_creation_method SHELXL-97
_cell_angle_alpha 102.2530(10)
_cell_angle_beta 100.8660(10)
_cell_angle_gamma 111.483(3)
_cell_formula_units_Z 2
_cell_length_a 12.0519(7)
_cell_length_b 13.0418(7)
_cell_length_c 18.7115(8)
_cell_measurement_reflns_used 8790
_cell_measurement_temperature 173(2)
_cell_measurement_theta_max 29.1136
_cell_measurement_theta_min 2.2746
_cell_volume 2557.2(2)
_computing_structure_refinement 'SHELXL-97 (Sheldrick, 1997)'
_computing_structure_solution 'SHELXS-97 (Sheldrick, 1990)'
_diffrn_ambient_temperature 293(2)
_diffrn_measured_fraction_theta_full 0.976
_diffrn_measured_fraction_theta_max 0.976
_diffrn_radiation_monochromator graphite
_diffrn_radiation_source 'fine-focus sealed tube'
_diffrn_radiation_type MoK\a
_diffrn_radiation_wavelength 0.71073
_diffrn_reflns_av_R_equivalents 0.0370
_diffrn_reflns_av_sigmaI/netI 0.0723
_diffrn_reflns_limit_h_max 14
_diffrn_reflns_limit_h_min -14
_diffrn_reflns_limit_k_max 15
_diffrn_reflns_limit_k_min -15
_diffrn_reflns_limit_l_max 22
_diffrn_reflns_limit_l_min -20
_diffrn_reflns_number 17660
_diffrn_reflns_theta_full 25.00
_diffrn_reflns_theta_max 25.00
_diffrn_reflns_theta_min 2.28
_exptl_absorpt_coefficient_mu 2.830
_exptl_absorpt_correction_T_max 1.00000
_exptl_absorpt_correction_T_min 0.91443
_exptl_absorpt_correction_type multi-scan
_exptl_crystal_colour brown
_exptl_crystal_density_diffrn 1.457
_exptl_crystal_density_method 'not measured'
_exptl_crystal_description block
_exptl_crystal_F_000 1121
_exptl_crystal_size_max 0.20
_exptl_crystal_size_mid 0.18
_exptl_crystal_size_min 0.15
_refine_diff_density_max 1.719
_refine_diff_density_min -1.100
_refine_diff_density_rms 0.142
_refine_ls_extinction_method none
_refine_ls_goodness_of_fit_ref 1.067
_refine_ls_hydrogen_treatment constr
_refine_ls_matrix_type full
_refine_ls_number_parameters 572
_refine_ls_number_reflns 8798
_refine_ls_number_restraints 3
_refine_ls_restrained_S_all 1.067
_refine_ls_R_factor_all 0.0492
_refine_ls_R_factor_gt 0.0367
_refine_ls_shift/su_max 0.004
_refine_ls_shift/su_mean 0.000
_refine_ls_structure_factor_coef Fsqd
_refine_ls_weighting_details 'calc w=1/[\s^2^(Fo^2^)+(0.0685P)^2^+0.0000P] where P=(Fo^2^+2Fc^2^)/3'
_refine_ls_weighting_scheme calc
_refine_ls_wR_factor_gt 0.1198
_refine_ls_wR_factor_ref 0.1227
_reflns_number_gt 7040
_reflns_number_total 8798
_reflns_threshold_expression >2sigma(I)
_cod_data_source_file om8010867_si_005.cif
_cod_data_source_block complex6
_cod_original_formula_sum 'C51.25 H46.50 Cl4.50 O3 Os P2'
_cod_database_code 4068783

loop_
_symmetry_equiv_pos_as_xyz
'x, y, z'
'-x, -y, -z'

loop_
_atom_site_label
_atom_site_type_symbol
_atom_site_fract_x
_atom_site_fract_y
_atom_site_fract_z
_atom_site_U_iso_or_equiv
_atom_site_adp_type
_atom_site_occupancy
_atom_site_symmetry_multiplicity
_atom_site_calc_flag
_atom_site_refinement_flags
Os1 Os 2.38420(2) 3.17517(2) 1.734769(16) 0.01775(10) Uani 1 1 d .
P1 P 2.57860(16) 3.27631(15) 1.72868(10) 0.0190(4) Uani 1 1 d .
P2 P 2.16625(16) 2.77535(15) 1.65618(10) 0.0187(4) Uani 1 1 d .
Cl1 Cl 2.29203(15) 3.11217(14) 1.59864(9) 0.0236(4) Uani 1 1 d .
Cl2 Cl 2.33030(16) 3.33860(14) 1.74248(10) 0.0248(4) Uani 1 1 d .
C1 C 2.3628(6) 2.9984(5) 1.7086(4) 0.0191(14) Uani 1 1 d .
H1A H 2.3906 2.9731 1.6649 0.023 Uiso 1 1 calc R
C2 C 2.2319(6) 2.9225(6) 1.7037(4) 0.0184(14) Uani 1 1 d .
C3 C 2.1592(6) 2.9789(6) 1.7220(4) 0.0217(15) Uani 1 1 d .
C6 C 2.4593(6) 3.0656(6) 1.7770(4) 0.0224(15) Uani 1 1 d .
H6A H 2.5433 3.0792 1.7733 0.027 Uiso 1 1 calc R
C7 C 2.4445(7) 3.0712(6) 1.8555(4) 0.0270(16) Uani 1 1 d .
H7A H 2.5065 3.0532 1.8847 0.032 Uiso 1 1 calc R
H7B H 2.3625 3.0148 1.8515 0.032 Uiso 1 1 calc R
C8 C 2.4605(6) 3.1909(6) 1.8950(4) 0.0232(16) Uani 1 1 d .
C4 C 1.9556(7) 2.9701(7) 1.7117(6) 0.046(2) Uani 1 1 d .
H4A H 1.9770 3.0239 1.6825 0.055 Uiso 1 1 calc R
H4B H 1.9625 3.0129 1.7628 0.055 Uiso 1 1 calc R
C5 C 1.8267(7) 2.8791(8) 1.6741(6) 0.053(3) Uani 1 1 d .
H5A H 1.7694 2.9144 1.6709 0.080 Uiso 1 1 calc R
H5B H 1.8064 2.8265 1.7035 0.080 Uiso 1 1 calc R
H5C H 1.8208 2.8375 1.6236 0.080 Uiso 1 1 calc R
C81 C 2.5015(7) 3.2453(6) 1.9789(4) 0.0271(16) Uani 1 1 d .
C82 C 2.5341(9) 3.1897(8) 2.0296(5) 0.050(2) Uani 1 1 d .
H82A H 2.5276 3.1151 2.0107 0.060 Uiso 1 1 calc R
C83 C 2.5759(11) 3.2439(9) 2.1075(5) 0.064(3) Uani 1 1 d .
H83A H 2.6006 3.2071 2.1406 0.077 Uiso 1 1 calc R
C84 C 2.5810(9) 3.3502(8) 2.1357(5) 0.048(2) Uani 1 1 d .
H84A H 2.6072 3.3856 2.1883 0.058 Uiso 1 1 calc R
C85 C 2.5470(8) 3.4072(7) 2.0864(5) 0.039(2) Uani 1 1 d .
H85A H 2.5499 3.4802 2.1059 0.047 Uiso 1 1 calc R
C86 C 2.5089(7) 3.3543(7) 2.0082(5) 0.0336(18) Uani 1 1 d .
H86A H 2.4880 3.3929 1.9752 0.040 Uiso 1 1 calc R
C111 C 2.6856(6) 3.3536(6) 1.8255(4) 0.0230(16) Uani 1 1 d .
C112 C 2.6883(7) 3.4596(7) 1.8638(5) 0.0355(19) Uani 1 1 d .
H11A H 2.6419 3.4913 1.8384 0.043 Uiso 1 1 calc R
C113 C 2.7585(9) 3.5166(8) 1.9380(5) 0.049(2) Uani 1 1 d .
H11B H 2.7605 3.5875 1.9627 0.059 Uiso 1 1 calc R
C114 C 2.8255(9) 3.4706(9) 1.9762(5) 0.056(3) Uani 1 1 d .
H11C H 2.8745 3.5109 2.0265 0.067 Uiso 1 1 calc R
C115 C 2.8217(8) 3.3646(9) 1.9411(5) 0.047(2) Uani 1 1 d .
H11D H 2.8660 3.3325 1.9679 0.057 Uiso 1 1 calc R
C116 C 2.7512(7) 3.3067(7) 1.8656(4) 0.0340(18) Uani 1 1 d .
H11E H 2.7483 3.2351 1.8416 0.041 Uiso 1 1 calc R
C121 C 2.6578(6) 3.1988(6) 1.6796(4) 0.0206(15) Uani 1 1 d .
C122 C 2.5881(6) 3.0999(6) 1.6186(4) 0.0231(15) Uani 1 1 d .
H12A H 2.5016 3.0691 1.6060 0.028 Uiso 1 1 calc R
C123 C 2.6434(7) 3.0448(6) 1.5751(4) 0.0282(17) Uani 1 1 d .
H12B H 2.5949 2.9779 1.5341 0.034 Uiso 1 1 calc R
C124 C 2.7729(7) 3.0918(7) 1.5941(5) 0.0331(18) Uani 1 1 d .
H12C H 2.8115 3.0560 1.5657 0.040 Uiso 1 1 calc R
C125 C 2.8445(7) 3.1911(7) 1.6548(5) 0.0344(19) Uani 1 1 d .
H12D H 2.9311 3.2212 1.6675 0.041 Uiso 1 1 calc R
C126 C 2.7888(7) 3.2460(7) 1.6968(4) 0.0297(17) Uani 1 1 d .
H12E H 2.8376 3.3144 1.7366 0.036 Uiso 1 1 calc R
C131 C 2.6049(7) 3.3928(6) 1.6839(4) 0.0232(15) Uani 1 1 d .
C132 C 2.7257(7) 3.4791(6) 1.7003(5) 0.0297(17) Uani 1 1 d .
H13A H 2.7920 3.4794 1.7352 0.036 Uiso 1 1 calc R
C133 C 2.7456(7) 3.5642(7) 1.6642(5) 0.0326(18) Uani 1 1 d .
H13B H 2.8253 3.6226 1.6759 0.039 Uiso 1 1 calc R
C134 C 2.6489(7) 3.5624(7) 1.6118(5) 0.0336(19) Uani 1 1 d .
H13C H 2.6635 3.6189 1.5873 0.040 Uiso 1 1 calc R
C135 C 2.5291(7) 3.4772(6) 1.5947(4) 0.0282(17) Uani 1 1 d .
H13D H 2.4634 3.4776 1.5597 0.034 Uiso 1 1 calc R
C136 C 2.5076(7) 3.3911(6) 1.6301(4) 0.0235(15) Uani 1 1 d .
H13E H 2.4279 3.3324 1.6176 0.028 Uiso 1 1 calc R
C211 C 2.1267(6) 2.6812(6) 1.7153(4) 0.0253(16) Uani 1 1 d .
C212 C 2.1301(7) 2.5740(7) 1.6971(5) 0.0346(19) Uani 1 1 d .
H21A H 2.1520 2.5489 1.6538 0.042 Uiso 1 1 calc R
C213 C 2.1010(9) 2.5049(8) 1.7429(6) 0.052(3) Uani 1 1 d .
H21B H 2.1044 2.4333 1.7309 0.062 Uiso 1 1 calc R
C214 C 2.0667(9) 2.5412(9) 1.8071(6) 0.059(3) Uani 1 1 d .
H21C H 2.0463 2.4939 1.8379 0.070 Uiso 1 1 calc R
C215 C 2.0632(9) 2.6462(9) 1.8246(6) 0.054(3) Uani 1 1 d .
H21D H 2.0400 2.6706 1.8675 0.065 Uiso 1 1 calc R
C216 C 2.0936(8) 2.7173(7) 1.7795(5) 0.041(2) Uani 1 1 d .
H21E H 2.0918 2.7894 1.7924 0.049 Uiso 1 1 calc R
C221 C 2.2825(6) 2.7470(6) 1.6169(4) 0.0207(15) Uani 1 1 d .
C222 C 2.2755(7) 2.7368(6) 1.5413(4) 0.0278(17) Uani 1 1 d .
H22A H 2.2066 2.7361 1.5086 0.033 Uiso 1 1 calc R
C223 C 2.3719(7) 2.7275(7) 1.5141(5) 0.0337(19) Uani 1 1 d .
H22B H 2.3667 2.7193 1.4628 0.040 Uiso 1 1 calc R
C224 C 2.4733(7) 2.7302(7) 1.5614(5) 0.0358(19) Uani 1 1 d .
H22C H 2.5376 2.7244 1.5426 0.043 Uiso 1 1 calc R
C225 C 2.4820(7) 2.7413(7) 1.6369(5) 0.039(2) Uani 1 1 d .
H22D H 2.5521 2.7434 1.6693 0.047 Uiso 1 1 calc R
C226 C 2.3854(7) 2.7496(6) 1.6653(4) 0.0304(17) Uani 1 1 d .
H22E H 2.3906 2.7568 1.7165 0.036 Uiso 1 1 calc R
C231 C 2.0293(6) 2.7300(6) 1.5771(4) 0.0211(15) Uani 1 1 d .
C232 C 2.0225(7) 2.8105(7) 1.5386(4) 0.0281(17) Uani 1 1 d .
H23A H 2.0834 2.8863 1.5569 0.034 Uiso 1 1 calc R
C233 C 1.9256(7) 2.7761(7) 1.4741(5) 0.0343(19) Uani 1 1 d .
H23B H 1.9218 2.8285 1.4480 0.041 Uiso 1 1 calc R
C234 C 1.8332(7) 2.6638(7) 1.4475(5) 0.0339(18) Uani 1 1 d .
H23C H 1.7665 2.6414 1.4044 0.041 Uiso 1 1 calc R
C235 C 1.8404(7) 2.5868(7) 1.4846(4) 0.0331(18) Uani 1 1 d .
H23D H 1.7785 2.5114 1.4665 0.040 Uiso 1 1 calc R
C236 C 1.9395(6) 2.6189(6) 1.5496(4) 0.0259(16) Uani 1 1 d .
H23E H 1.9443 2.5648 1.5740 0.031 Uiso 1 1 calc R
O1 O 2.1988(4) 3.0875(4) 1.7423(3) 0.0229(11) Uani 1 1 d .
O2 O 2.0384(4) 2.9132(4) 1.7154(3) 0.0293(12) Uani 1 1 d .
O3 O 2.4359(4) 3.2452(4) 1.8527(3) 0.0218(10) Uani 1 1 d .
C1S C 3.1710(8) 3.2553(8) 1.8736(5) 0.046(2) Uani 1 1 d .
H1SA H 3.1880 3.2284 1.8262 0.055 Uiso 1 1 calc R
H1SB H 3.2366 3.3317 1.9020 0.055 Uiso 1 1 calc R
Cl1A Cl 3.0256(2) 3.2625(2) 1.85341(17) 0.0641(7) Uani 1 1 d .
Cl1B Cl 3.1688(3) 3.1600(3) 1.92737(18) 0.0732(9) Uani 1 1 d .
C2S C 2.197(3) 2.013(3) 1.0689(13) 0.054(10) Uiso 0.25 1 d PD
H2SA H 2.2214 2.0884 1.0610 0.064 Uiso 0.25 1 calc PR
H2SB H 2.1094 1.9835 1.0666 0.064 Uiso 0.25 1 calc PR
Cl2A Cl 2.2189(10) 1.9168(8) 0.9955(6) 0.058(3) Uani 0.25 1 d PD
Cl2B Cl 2.2859(10) 2.0270(10) 1.1589(6) 0.062(3) Uani 0.25 1 d PD

loop_
_atom_site_aniso_label
_atom_site_aniso_U_11
_atom_site_aniso_U_22
_atom_site_aniso_U_33
_atom_site_aniso_U_23
_atom_site_aniso_U_13
_atom_site_aniso_U_12
Os1 0.01854(15) 0.01538(15) 0.01739(15) 0.00259(10) 0.00444(10) 0.00686(11)
P1 0.0193(9) 0.0166(9) 0.0182(9) 0.0023(8) 0.0045(7) 0.0067(8)
P2 0.0203(9) 0.0169(9) 0.0187(9) 0.0051(7) 0.0055(7) 0.0079(8)
Cl1 0.0243(9) 0.0218(9) 0.0190(9) 0.0015(7) 0.0007(7) 0.0090(7)
Cl2 0.0326(9) 0.0221(9) 0.0234(9) 0.0063(7) 0.0090(8) 0.0156(8)
C1 0.022(4) 0.013(3) 0.022(4) 0.000(3) 0.011(3) 0.007(3)
C2 0.017(3) 0.017(3) 0.019(4) 0.006(3) 0.005(3) 0.004(3)
C3 0.020(4) 0.017(4) 0.023(4) 0.006(3) 0.005(3) 0.003(3)
C6 0.021(4) 0.020(4) 0.030(4) 0.008(3) 0.008(3) 0.011(3)
C7 0.031(4) 0.024(4) 0.026(4) 0.008(3) 0.004(3) 0.013(3)
C8 0.021(4) 0.023(4) 0.025(4) 0.009(3) 0.006(3) 0.008(3)
C4 0.024(4) 0.032(5) 0.079(7) 0.008(5) 0.012(4) 0.016(4)
C5 0.019(4) 0.035(5) 0.097(8) 0.021(5) 0.011(5) 0.005(4)
C81 0.024(4) 0.028(4) 0.027(4) 0.011(3) 0.005(3) 0.008(3)
C82 0.078(7) 0.045(5) 0.028(5) 0.010(4) 0.005(5) 0.034(5)
C83 0.115(9) 0.063(7) 0.023(5) 0.016(5) 0.012(6) 0.049(7)
C84 0.061(6) 0.059(6) 0.016(4) 0.000(4) 0.004(4) 0.025(5)
C85 0.047(5) 0.033(5) 0.028(5) 0.001(4) 0.009(4) 0.012(4)
C86 0.039(5) 0.033(5) 0.025(4) 0.005(4) 0.006(4) 0.014(4)
C111 0.020(4) 0.022(4) 0.020(4) 0.003(3) 0.008(3) 0.002(3)
C112 0.035(4) 0.033(5) 0.030(5) -0.003(4) 0.005(4) 0.015(4)
C113 0.055(6) 0.042(5) 0.029(5) -0.011(4) 0.002(4) 0.014(5)
C114 0.049(6) 0.062(7) 0.026(5) -0.007(5) -0.007(4) 0.011(5)
C115 0.038(5) 0.062(6) 0.027(5) 0.010(5) -0.007(4) 0.016(5)
C116 0.028(4) 0.038(5) 0.026(4) 0.005(4) -0.001(3) 0.009(4)
C121 0.022(4) 0.019(4) 0.022(4) 0.007(3) 0.007(3) 0.010(3)
C122 0.021(4) 0.023(4) 0.025(4) 0.007(3) 0.008(3) 0.009(3)
C123 0.036(4) 0.025(4) 0.023(4) 0.008(3) 0.008(3) 0.013(4)
C124 0.040(5) 0.032(4) 0.037(5) 0.011(4) 0.017(4) 0.023(4)
C125 0.020(4) 0.037(5) 0.043(5) 0.004(4) 0.010(4) 0.012(4)
C126 0.026(4) 0.026(4) 0.031(4) 0.000(3) 0.005(3) 0.011(3)
C131 0.030(4) 0.023(4) 0.021(4) 0.007(3) 0.013(3) 0.013(3)
C132 0.023(4) 0.026(4) 0.036(5) 0.008(4) 0.006(3) 0.008(3)
C133 0.031(4) 0.024(4) 0.038(5) 0.010(4) 0.013(4) 0.005(4)
C134 0.040(5) 0.026(4) 0.038(5) 0.016(4) 0.014(4) 0.012(4)
C135 0.037(4) 0.029(4) 0.026(4) 0.013(3) 0.012(3) 0.019(4)
C136 0.025(4) 0.018(4) 0.023(4) 0.005(3) 0.006(3) 0.006(3)
C211 0.022(4) 0.022(4) 0.022(4) 0.008(3) -0.001(3) 0.002(3)
C212 0.036(4) 0.024(4) 0.039(5) 0.013(4) 0.007(4) 0.007(4)
C213 0.051(6) 0.027(5) 0.062(7) 0.022(5) -0.004(5) 0.005(4)
C214 0.057(6) 0.052(7) 0.052(7) 0.037(6) 0.001(5) 0.002(5)
C215 0.065(7) 0.058(7) 0.040(6) 0.027(5) 0.019(5) 0.019(5)
C216 0.050(5) 0.034(5) 0.033(5) 0.012(4) 0.013(4) 0.010(4)
C221 0.025(4) 0.014(3) 0.022(4) 0.004(3) 0.007(3) 0.009(3)
C222 0.035(4) 0.029(4) 0.029(4) 0.013(3) 0.014(3) 0.019(4)
C223 0.044(5) 0.038(5) 0.030(4) 0.013(4) 0.022(4) 0.021(4)
C224 0.034(5) 0.034(5) 0.048(6) 0.013(4) 0.023(4) 0.019(4)
C225 0.025(4) 0.043(5) 0.043(5) 0.005(4) 0.001(4) 0.018(4)
C226 0.032(4) 0.031(4) 0.027(4) 0.004(4) 0.006(3) 0.016(4)
C231 0.024(4) 0.022(4) 0.017(4) 0.005(3) 0.009(3) 0.009(3)
C232 0.029(4) 0.025(4) 0.033(4) 0.010(4) 0.010(3) 0.013(3)
C233 0.034(4) 0.044(5) 0.033(5) 0.017(4) 0.005(4) 0.026(4)
C234 0.022(4) 0.044(5) 0.029(4) 0.004(4) -0.001(3) 0.015(4)
C235 0.031(4) 0.030(4) 0.029(4) 0.004(4) 0.005(4) 0.007(4)
C236 0.022(4) 0.024(4) 0.029(4) 0.011(3) 0.008(3) 0.006(3)
O1 0.021(3) 0.015(3) 0.032(3) 0.004(2) 0.013(2) 0.007(2)
O2 0.023(3) 0.022(3) 0.046(3) 0.009(2) 0.017(2) 0.010(2)
O3 0.025(3) 0.023(3) 0.018(3) 0.006(2) 0.008(2) 0.009(2)
C1S 0.044(5) 0.047(5) 0.044(6) 0.005(4) 0.017(4) 0.019(4)
Cl1A 0.0496(14) 0.0504(15) 0.086(2) 0.0042(14) 0.0082(13) 0.0289(13)
Cl1B 0.0641(17) 0.105(2) 0.074(2) 0.0560(19) 0.0261(15) 0.0426(17)
Cl2A 0.061(6) 0.033(5) 0.078(7) 0.017(5) 0.026(6) 0.016(5)
Cl2B 0.064(6) 0.086(8) 0.053(6) 0.028(6) 0.025(5) 0.043(6)

loop_
_atom_type_symbol
_atom_type_description
_atom_type_scat_dispersion_real
_atom_type_scat_dispersion_imag
_atom_type_scat_source
C C 0.0033 0.0016 'International Tables Vol C Tables 4.2.6.8 and 6.1.1.4'
H H 0.0000 0.0000 'International Tables Vol C Tables 4.2.6.8 and 6.1.1.4'
O O 0.0106 0.0060 'International Tables Vol C Tables 4.2.6.8 and 6.1.1.4'
P P 0.1023 0.0942 'International Tables Vol C Tables 4.2.6.8 and 6.1.1.4'
Cl Cl 0.1484 0.1585 'International Tables Vol C Tables 4.2.6.8 and 6.1.1.4'
Os Os -1.2165 7.6030 'International Tables Vol C Tables 4.2.6.8 and 6.1.1.4'

loop_
_geom_angle_atom_site_label_1
_geom_angle_atom_site_label_2
_geom_angle_atom_site_label_3
_geom_angle
O3 Os1 O1 86.10(18)
O3 Os1 C6 76.1(2)
O1 Os1 C6 96.5(2)
O3 Os1 C1 108.2(2)
O1 Os1 C1 78.9(2)
C6 Os1 C1 38.0(3)
O3 Os1 P1 92.79(13)
O1 Os1 P1 177.02(13)
C6 Os1 P1 85.89(19)
C1 Os1 P1 104.12(18)
O3 Os1 Cl1 167.45(13)
O1 Os1 Cl1 86.80(14)
C6 Os1 Cl1 115.0(2)
C1 Os1 Cl1 80.53(19)
P1 Os1 Cl1 93.79(6)
O3 Os1 Cl2 80.64(14)
O1 Os1 Cl2 83.88(13)
C6 Os1 Cl2 156.7(2)
C1 Os1 Cl2 159.89(19)
P1 Os1 Cl2 93.21(6)
Cl1 Os1 Cl2 88.33(6)
C111 P1 C131 102.3(3)
C111 P1 C121 104.5(3)
C131 P1 C121 99.4(3)
C111 P1 Os1 109.7(2)
C131 P1 Os1 119.1(2)
C121 P1 Os1 119.6(2)
C2 P2 C231 112.8(3)
C2 P2 C221 106.4(3)
C231 P2 C221 107.2(3)
C2 P2 C211 115.7(3)
C231 P2 C211 107.9(3)
C221 P2 C211 106.3(3)
C6 C1 C2 125.0(6)
C6 C1 Os1 70.8(4)
C2 C1 Os1 108.2(4)
C3 C2 C1 115.9(6)
C3 C2 P2 121.3(5)
C1 C2 P2 120.9(5)
O1 C3 O2 119.0(6)
O1 C3 C2 123.1(6)
O2 C3 C2 117.9(6)
C1 C6 C7 124.3(6)
C1 C6 Os1 71.1(4)
C7 C6 Os1 107.7(4)
C6 C7 C8 109.1(6)
O3 C8 C81 119.3(6)
O3 C8 C7 115.7(6)
C81 C8 C7 125.0(6)
O2 C4 C5 107.6(7)
C86 C81 C82 118.5(7)
C86 C81 C8 119.5(7)
C82 C81 C8 122.0(7)
C83 C82 C81 120.8(9)
C84 C83 C82 120.1(9)
C83 C84 C85 120.3(8)
C86 C85 C84 119.5(8)
C81 C86 C85 120.7(8)
C116 C111 C112 118.4(7)
C116 C111 P1 123.3(6)
C112 C111 P1 117.9(6)
C113 C112 C111 120.6(8)
C114 C113 C112 120.3(9)
C113 C114 C115 120.7(9)
C114 C115 C116 119.3(9)
C111 C116 C115 120.8(8)
C122 C121 C126 118.4(7)
C122 C121 P1 119.6(5)
C126 C121 P1 121.5(5)
C121 C122 C123 121.8(7)
C122 C123 C124 118.6(8)
C125 C124 C123 120.5(7)
C126 C125 C124 120.4(7)
C125 C126 C121 120.2(8)
C136 C131 C132 119.6(6)
C136 C131 P1 120.4(5)
C132 C131 P1 119.9(6)
C133 C132 C131 119.6(7)
C134 C133 C132 120.3(7)
C133 C134 C135 120.7(7)
C134 C135 C136 119.7(7)
C131 C136 C135 120.0(7)
C216 C211 C212 119.4(7)
C216 C211 P2 119.6(6)
C212 C211 P2 121.0(6)
C213 C212 C211 120.0(8)
C212 C213 C214 120.4(9)
C215 C214 C213 119.4(8)
C214 C215 C216 120.8(10)
C211 C216 C215 120.0(9)
C222 C221 C226 120.0(7)
C222 C221 P2 120.3(5)
C226 C221 P2 119.2(5)
C221 C222 C223 119.6(7)
C224 C223 C222 120.6(7)
C223 C224 C225 120.4(7)
C224 C225 C226 119.9(8)
C221 C226 C225 119.5(7)
C236 C231 C232 119.7(7)
C236 C231 P2 122.2(5)
C232 C231 P2 117.9(5)
C233 C232 C231 119.6(7)
C232 C233 C234 120.5(7)
C235 C234 C233 119.6(7)
C234 C235 C236 121.1(7)
C231 C236 C235 119.6(7)
C3 O1 Os1 113.4(4)
C3 O2 C4 116.4(6)
C8 O3 Os1 120.8(4)
Cl1B C1S Cl1A 109.6(5)
Cl2B C2S Cl2A 110.3(16)

loop_
_geom_bond_atom_site_label_1
_geom_bond_atom_site_label_2
_geom_bond_distance
Os1 O3 2.074(5)
Os1 O1 2.153(4)
Os1 C6 2.155(7)
Os1 C1 2.159(6)
Os1 P1 2.2679(18)
Os1 Cl1 2.4028(17)
Os1 Cl2 2.4299(17)
P1 C111 1.832(8)
P1 C131 1.843(7)
P1 C121 1.849(7)
P2 C2 1.731(7)
P2 C231 1.805(7)
P2 C221 1.815(7)
P2 C211 1.818(7)
C1 C6 1.405(10)
C1 C2 1.497(9)
C2 C3 1.380(10)
C3 O1 1.260(8)
C3 O2 1.357(8)
C6 C7 1.502(10)
C7 C8 1.502(10)
C8 O3 1.233(8)
C8 C81 1.479(10)
C4 O2 1.445(9)
C4 C5 1.483(12)
C81 C86 1.374(11)
C81 C82 1.393(11)
C82 C83 1.380(13)
C83 C84 1.348(14)
C84 C85 1.395(12)
C85 C86 1.383(11)
C111 C116 1.374(10)
C111 C112 1.401(11)
C112 C113 1.362(12)
C113 C114 1.357(13)
C114 C115 1.378(14)
C115 C116 1.383(12)
C121 C122 1.376(10)
C121 C126 1.410(10)
C122 C123 1.389(10)
C123 C124 1.392(11)
C124 C125 1.378(12)
C125 C126 1.376(10)
C131 C136 1.385(10)
C131 C132 1.401(10)
C132 C133 1.389(10)
C133 C134 1.364(11)
C134 C135 1.386(11)
C135 C136 1.390(10)
C211 C216 1.380(11)
C211 C212 1.384(11)
C212 C213 1.371(11)
C213 C214 1.389(15)
C214 C215 1.358(15)
C215 C216 1.380(11)
C221 C222 1.376(10)
C221 C226 1.376(10)
C222 C223 1.386(10)
C223 C224 1.352(12)
C224 C225 1.369(12)
C225 C226 1.396(11)
C231 C236 1.365(10)
C231 C232 1.409(10)
C232 C233 1.371(11)
C233 C234 1.385(11)
C234 C235 1.355(11)
C235 C236 1.396(11)
C1S Cl1B 1.754(9)
C1S Cl1A 1.763(9)
C2S Cl2B 1.75(2)
C2S Cl2A 1.78(2)

loop_
_geom_torsion_atom_site_label_1
_geom_torsion_atom_site_label_2
_geom_torsion_atom_site_label_3
_geom_torsion_atom_site_label_4
_geom_torsion
O3 Os1 P1 C111 6.1(3)
O1 Os1 P1 C111 74(3)
C6 Os1 P1 C111 -69.8(3)
C1 Os1 P1 C111 -103.4(3)
Cl1 Os1 P1 C111 175.4(3)
Cl2 Os1 P1 C111 86.9(3)
O3 Os1 P1 C131 -111.2(3)
O1 Os1 P1 C131 -43(3)
C6 Os1 P1 C131 172.9(3)
C1 Os1 P1 C131 139.3(3)
Cl1 Os1 P1 C131 58.1(3)
Cl2 Os1 P1 C131 -30.4(3)
O3 Os1 P1 C121 126.7(3)
O1 Os1 P1 C121 -165(3)
C6 Os1 P1 C121 50.8(3)
C1 Os1 P1 C121 17.2(3)
Cl1 Os1 P1 C121 -64.0(3)
Cl2 Os1 P1 C121 -152.6(3)
O3 Os1 C1 C6 -34.0(4)
O1 Os1 C1 C6 -116.1(4)
P1 Os1 C1 C6 63.8(4)
Cl1 Os1 C1 C6 155.3(4)
Cl2 Os1 C1 C6 -147.4(4)
O3 Os1 C1 C2 87.7(5)
O1 Os1 C1 C2 5.6(4)
C6 Os1 C1 C2 121.7(6)
P1 Os1 C1 C2 -174.5(4)
Cl1 Os1 C1 C2 -83.0(4)
Cl2 Os1 C1 C2 -25.8(8)
C6 C1 C2 C3 74.1(9)
Os1 C1 C2 C3 -4.8(7)
C6 C1 C2 P2 -120.9(7)
Os1 C1 C2 P2 160.1(4)
C231 P2 C2 C3 44.5(7)
C221 P2 C2 C3 161.8(6)
C211 P2 C2 C3 -80.4(6)
C231 P2 C2 C1 -119.6(5)
C221 P2 C2 C1 -2.3(6)
C211 P2 C2 C1 115.5(6)
C1 C2 C3 O1 -0.5(10)
P2 C2 C3 O1 -165.4(5)
C1 C2 C3 O2 177.5(6)
P2 C2 C3 O2 12.7(9)
C2 C1 C6 C7 -0.3(11)
Os1 C1 C6 C7 99.0(6)
C2 C1 C6 Os1 -99.3(6)
O3 Os1 C6 C1 146.8(4)
O1 Os1 C6 C1 62.5(4)
P1 Os1 C6 C1 -119.3(4)
Cl1 Os1 C6 C1 -27.0(4)
Cl2 Os1 C6 C1 152.1(4)
O3 Os1 C6 C7 25.8(5)
O1 Os1 C6 C7 -58.6(5)
C1 Os1 C6 C7 -121.1(7)
P1 Os1 C6 C7 119.7(5)
Cl1 Os1 C6 C7 -148.1(4)
Cl2 Os1 C6 C7 31.1(8)
C1 C6 C7 C8 -113.4(7)
Os1 C6 C7 C8 -34.5(7)
C6 C7 C8 O3 25.9(9)
C6 C7 C8 C81 -154.7(7)
O3 C8 C81 C86 1.4(10)
C7 C8 C81 C86 -178.0(7)
O3 C8 C81 C82 -178.1(7)
C7 C8 C81 C82 2.5(12)
C86 C81 C82 C83 -1.6(14)
C8 C81 C82 C83 177.9(9)
C81 C82 C83 C84 2.7(17)
C82 C83 C84 C85 -1.6(17)
C83 C84 C85 C86 -0.5(15)
C82 C81 C86 C85 -0.4(12)
C8 C81 C86 C85 -180.0(7)
C84 C85 C86 C81 1.5(13)
C131 P1 C111 C116 -142.8(6)
C121 P1 C111 C116 -39.6(7)
Os1 P1 C111 C116 89.8(6)
C131 P1 C111 C112 45.3(6)
C121 P1 C111 C112 148.6(6)
Os1 P1 C111 C112 -82.1(6)
C116 C111 C112 C113 2.6(12)
P1 C111 C112 C113 174.8(7)
C111 C112 C113 C114 -0.9(14)
C112 C113 C114 C115 -1.3(15)
C113 C114 C115 C116 1.7(15)
C112 C111 C116 C115 -2.1(11)
P1 C111 C116 C115 -173.9(6)
C114 C115 C116 C111 0.0(13)
C111 P1 C121 C122 154.7(5)
C131 P1 C121 C122 -99.8(6)
Os1 P1 C121 C122 31.6(6)
C111 P1 C121 C126 -33.5(6)
C131 P1 C121 C126 72.0(6)
Os1 P1 C121 C126 -156.6(5)
C126 C121 C122 C123 1.5(10)
P1 C121 C122 C123 173.6(5)
C121 C122 C123 C124 -0.2(11)
C122 C123 C124 C125 -0.1(11)
C123 C124 C125 C126 -0.9(12)
C124 C125 C126 C121 2.2(12)
C122 C121 C126 C125 -2.5(11)
P1 C121 C126 C125 -174.4(6)
C111 P1 C131 C136 -146.0(6)
C121 P1 C131 C136 106.8(6)
Os1 P1 C131 C136 -24.9(7)
C111 P1 C131 C132 38.5(7)
C121 P1 C131 C132 -68.7(6)
Os1 P1 C131 C132 159.6(5)
C136 C131 C132 C133 2.1(11)
P1 C131 C132 C133 177.6(6)
C131 C132 C133 C134 -1.5(12)
C132 C133 C134 C135 1.2(12)
C133 C134 C135 C136 -1.5(12)
C132 C131 C136 C135 -2.4(11)
P1 C131 C136 C135 -177.9(5)
C134 C135 C136 C131 2.1(11)
C2 P2 C211 C216 30.1(8)
C231 P2 C211 C216 -97.3(7)
C221 P2 C211 C216 147.9(6)
C2 P2 C211 C212 -149.5(6)
C231 P2 C211 C212 83.1(7)
C221 P2 C211 C212 -31.7(7)
C216 C211 C212 C213 -0.2(12)
P2 C211 C212 C213 179.4(6)
C211 C212 C213 C214 0.8(13)
C212 C213 C214 C215 -0.6(15)
C213 C214 C215 C216 -0.2(16)
C212 C211 C216 C215 -0.6(13)
P2 C211 C216 C215 179.8(7)
C214 C215 C216 C211 0.8(15)
C2 P2 C221 C222 -99.2(6)
C231 P2 C221 C222 21.8(7)
C211 P2 C221 C222 137.0(6)
C2 P2 C221 C226 73.1(6)
C231 P2 C221 C226 -165.9(6)
C211 P2 C221 C226 -50.7(6)
C226 C221 C222 C223 0.9(11)
P2 C221 C222 C223 173.1(6)
C221 C222 C223 C224 -1.0(12)
C222 C223 C224 C225 0.5(12)
C223 C224 C225 C226 0.2(13)
C222 C221 C226 C225 -0.2(11)
P2 C221 C226 C225 -172.6(6)
C224 C225 C226 C221 -0.3(12)
C2 P2 C231 C236 -156.2(6)
C221 P2 C231 C236 87.0(6)
C211 P2 C231 C236 -27.1(7)
C2 P2 C231 C232 30.0(6)
C221 P2 C231 C232 -86.8(6)
C211 P2 C231 C232 159.1(5)
C236 C231 C232 C233 0.2(11)
P2 C231 C232 C233 174.1(6)
C231 C232 C233 C234 1.4(12)
C232 C233 C234 C235 -1.6(12)
C233 C234 C235 C236 0.3(12)
C232 C231 C236 C235 -1.4(10)
P2 C231 C236 C235 -175.1(6)
C234 C235 C236 C231 1.2(12)
O2 C3 O1 Os1 -172.3(5)
C2 C3 O1 Os1 5.8(9)
O3 Os1 O1 C3 -115.7(5)
C6 Os1 O1 C3 -40.1(5)
C1 Os1 O1 C3 -6.3(5)
P1 Os1 O1 C3 176(23)
Cl1 Os1 O1 C3 74.7(5)
Cl2 Os1 O1 C3 163.3(5)
O1 C3 O2 C4 16.5(10)
C2 C3 O2 C4 -161.6(7)
C5 C4 O2 C3 157.3(7)
C81 C8 O3 Os1 177.7(5)
C7 C8 O3 Os1 -2.8(8)
O1 Os1 O3 C8 83.7(5)
C6 Os1 O3 C8 -14.0(5)
C1 Os1 O3 C8 6.8(5)
P1 Os1 O3 C8 -99.1(5)
Cl1 Os1 O3 C8 139.4(6)
Cl2 Os1 O3 C8 168.2(5)
